data_1550798
loop_
_publ_author_name
'Pan, Changwang'
'Shen, Wangqiang'
'Yang, Le'
'Bao, Lipiao'
'Wei, Zhan'
'Jin, Peng'
'Fang, Hongyun'
'Xie, Yun-Peng'
'Akasaka, Takeshi'
'Lu, Xing'

_publ_section_title
;
 Crystallographic Characterization of Y2C2n (2n = 82, 88-94): Direct Y-Y
 Bonding and Cage-Dependent Cluster Evolution
;
_journal_name_full 'Chemical Science'
_journal_paper_doi 10.1039/C9SC00941H
_journal_year 2019
_chemical_formula_sum 'C118 H44 Cl0 N4 Ni S0 Y2'
_chemical_formula_weight 1754.10
_space_group_crystal_system monoclinic
_space_group_IT_number 12
_space_group_name_Hall '-C 2y'
_space_group_name_H-M_alt 'C 1 2/m 1'
_symmetry_space_group_name_Hall '-C 2y'
_symmetry_space_group_name_H-M 'C 1 2/m 1'
_atom_sites_solution_hydrogens geom
_audit_creation_method SHELXL-2016/6
_audit_update_record
;
2017-12-19 deposited with the CCDC.    2019-03-26 downloaded from the CCDC.
;
_cell_angle_alpha 90
_cell_angle_beta 94.5570(10)
_cell_angle_gamma 90
_cell_formula_units_Z 4
_cell_length_a 25.2629(12)
_cell_length_b 15.5570(7)
_cell_length_c 19.4478(9)
_cell_measurement_reflns_used 9144
_cell_measurement_temperature 173(2)
_cell_measurement_theta_max 26.333
_cell_measurement_theta_min 2.752
_cell_volume 7619.1(6)
_computing_structure_refinement 'SHELXL-2016/6 (Sheldrick, 2016)'
_diffrn_ambient_temperature 173(2)
_diffrn_detector_area_resol_mean 8.3
_diffrn_measured_fraction_theta_full 0.998
_diffrn_measured_fraction_theta_max 0.997
_diffrn_measurement_device_type 'Bruker D8 Quest'
_diffrn_measurement_method \w
_diffrn_radiation_type MoK\a
_diffrn_radiation_wavelength 0.71073
_diffrn_reflns_av_R_equivalents 0.0494
_diffrn_reflns_av_unetI/netI 0.0369
_diffrn_reflns_Laue_measured_fraction_full 0.998
_diffrn_reflns_Laue_measured_fraction_max 0.997
_diffrn_reflns_limit_h_max 31
_diffrn_reflns_limit_h_min -31
_diffrn_reflns_limit_k_max 19
_diffrn_reflns_limit_k_min -19
_diffrn_reflns_limit_l_max 24
_diffrn_reflns_limit_l_min -24
_diffrn_reflns_number 60067
_diffrn_reflns_point_group_measured_fraction_full 0.998
_diffrn_reflns_point_group_measured_fraction_max 0.997
_diffrn_reflns_theta_full 25.242
_diffrn_reflns_theta_max 26.471
_diffrn_reflns_theta_min 2.752
_diffrn_source 'fine-focus sealed tube'
_exptl_absorpt_coefficient_mu 1.818
_exptl_absorpt_correction_T_max 0.7452
_exptl_absorpt_correction_T_min 0.6945
_exptl_absorpt_correction_type multi-scan
_exptl_absorpt_process_details SADABS
_exptl_crystal_colour black
_exptl_crystal_density_diffrn 1.529
_exptl_crystal_description block
_exptl_crystal_F_000 3544
_exptl_crystal_size_max 0.400
_exptl_crystal_size_mid 0.300
_exptl_crystal_size_min 0.300
_refine_diff_density_max 1.472
_refine_diff_density_min -1.016
_refine_diff_density_rms 0.078
_refine_ls_extinction_method none
_refine_ls_goodness_of_fit_ref 1.036
_refine_ls_hydrogen_treatment constr
_refine_ls_matrix_type full
_refine_ls_number_parameters 964
_refine_ls_number_reflns 8168
_refine_ls_number_restraints 1108
_refine_ls_restrained_S_all 1.137
_refine_ls_R_factor_all 0.0841
_refine_ls_R_factor_gt 0.0676
_refine_ls_shift/su_max 0.006
_refine_ls_shift/su_mean 0.000
_refine_ls_structure_factor_coef Fsqd
_refine_ls_weighting_details 'w=1/[\s^2^(Fo^2^)+(0.1068P)^2^+20.2903P] where P=(Fo^2^+2Fc^2^)/3'
_refine_ls_weighting_scheme calc
_refine_ls_wR_factor_gt 0.1794
_refine_ls_wR_factor_ref 0.1902
_reflns_Friedel_coverage 0.000
_reflns_number_gt 6343
_reflns_number_total 8168
_reflns_threshold_expression 'I > 2\s(I)'
_cod_data_source_file c9sc00941h2.cif
_cod_data_source_block y2c3vc82
_cod_depositor_comments
;
The following automatic conversions were performed:

'_exptl_absorpt_correction_type' value 'Multi-scan' changed to
'multi-scan' according to
/home/data/users/saulius/crontab/automatic-downloads/rss-feeds/RSC/lib/dictionaries/cif_core.dic
dictionary named 'cif_core.dic' version 2.4.2 from 2011-04-26.

Automatic conversion script
Id: cif_fix_values 4973 2017-02-22 13:04:09Z antanas 
;
_cod_database_code 1550798
_shelx_shelxl_version_number 2016/6
_shelx_space_group_comment
;
The symmetry employed for this shelxl refinement is uniquely defined
by the following loop, which should always be used as a source of
symmetry information in preference to the above space-group names.
They are only intended as comments.
;
_shelx_estimated_absorpt_t_min 0.530
_shelx_estimated_absorpt_t_max 0.612
_platon_squeeze_void_probe_radius 1.20

loop_
_space_group_symop_operation_xyz
'x, y, z'
'-x, y, -z'
'x+1/2, y+1/2, z'
'-x+1/2, y+1/2, -z'
'-x, -y, -z'
'x, -y, z'
'-x+1/2, -y+1/2, -z'
'x+1/2, -y+1/2, z'

loop_
_atom_site_label
_atom_site_type_symbol
_atom_site_fract_x
_atom_site_fract_y
_atom_site_fract_z
_atom_site_U_iso_or_equiv
_atom_site_adp_type
_atom_site_occupancy
_atom_site_site_symmetry_order
_atom_site_calc_flag
_atom_site_refinement_flags_posn
_atom_site_refinement_flags_adp
_atom_site_refinement_flags_occupancy
_atom_site_disorder_assembly
_atom_site_disorder_group
C14 C 0.8172(3) 0.500000 0.3690(4) 0.080(2) Uani 1 2 d DS TU P . .
C34 C 0.7674(4) 0.500000 0.3996(3) 0.083(2) Uani 1 2 d DS TU P A .
C45 C 0.6731(5) 0.500000 -0.0191(4) 0.100(3) Uani 1 2 d DS TU P . .
C66 C 0.6209(4) 0.500000 0.0040(5) 0.103(3) Uani 1 2 d DS TU P A .
C26 C 0.7780(8) 0.6865(10) 0.0760(9) 0.111(5) Uani 0.5 1 d D U P A -1
C30 C 0.7968(6) 0.7041(7) 0.2855(6) 0.064(3) Uani 0.5 1 d . U P A -1
C54 C 0.6462(5) 0.6550(12) 0.3317(9) 0.100(5) Uani 0.5 1 d D U P A -1
C1 C 0.8774(4) 0.5255(10) 0.1757(8) 0.093(4) Uani 0.5 1 d . U P A -1
C2 C 0.8761(4) 0.5176(13) 0.2450(7) 0.085(5) Uani 0.5 1 d . U P A -1
C3 C 0.8661(11) 0.4423(16) 0.2728(15) 0.103(6) Uani 0.5 1 d . U P A -1
C4 C 0.8560(8) 0.3715(14) 0.2287(14) 0.103(5) Uani 0.5 1 d . U P A -1
C5 C 0.8529(8) 0.3702(16) 0.1623(14) 0.100(5) Uani 0.5 1 d . U P A -1
C6 C 0.8662(5) 0.4522(12) 0.1302(10) 0.093(4) Uani 0.5 1 d . U P A -1
C7 C 0.8408(6) 0.4834(16) 0.0647(9) 0.102(5) Uani 0.5 1 d . U P A -1
C8 C 0.8387(8) 0.5722(14) 0.0750(10) 0.113(5) Uani 0.5 1 d . U P A -1
C9 C 0.8579(10) 0.6008(18) 0.1381(11) 0.102(5) Uani 0.5 1 d . U P A -1
C10 C 0.8377(9) 0.6730(14) 0.1780(12) 0.107(5) Uani 0.5 1 d . U P A -1
C11 C 0.8439(9) 0.6626(13) 0.2427(11) 0.082(5) Uani 0.5 1 d . U P A -1
C12 C 0.8598(8) 0.5885(11) 0.2834(11) 0.071(4) Uani 0.5 1 d . U P A -1
C13 C 0.8329(10) 0.5808(12) 0.3426(12) 0.060(4) Uani 0.5 1 d . U P A -1
C15 C 0.8350(13) 0.4304(15) 0.3317(15) 0.095(6) Uani 0.5 1 d D U P A -1
C16 C 0.8068(10) 0.3512(17) 0.3253(13) 0.109(7) Uani 0.5 1 d D U P A -1
C17 C 0.8188(9) 0.3117(14) 0.2614(15) 0.109(6) Uani 0.5 1 d . U P A -1
C18 C 0.7795(9) 0.2651(11) 0.2189(15) 0.118(5) Uani 0.5 1 d . U P A -1
C19 C 0.7826(7) 0.2704(12) 0.1498(13) 0.102(6) Uani 0.5 1 d D U P A -1
C20 C 0.8170(6) 0.3291(11) 0.1138(10) 0.104(5) Uani 0.5 1 d D U P A -1
C21 C 0.7883(7) 0.3495(13) 0.0511(10) 0.107(5) Uani 0.5 1 d D U P A -1
C22 C 0.8025(8) 0.4327(14) 0.0284(10) 0.100(5) Uani 0.5 1 d . U P A -1
C23 C 0.7606(5) 0.4761(8) -0.0095(8) 0.105(5) Uani 0.5 1 d D U P A -1
C24 C 0.7566(5) 0.5695(7) -0.0053(7) 0.090(4) Uani 0.5 1 d D U P A -1
C25 C 0.7969(9) 0.6108(13) 0.0392(11) 0.113(6) Uani 0.5 1 d D U P A -1
C27 C 0.8042(13) 0.7117(18) 0.1388(16) 0.118(6) Uani 0.5 1 d . U P A -1
C28 C 0.7570(8) 0.7527(9) 0.1731(9) 0.094(4) Uani 0.5 1 d . U P A -1
C29 C 0.7588(8) 0.7446(12) 0.2487(10) 0.085(4) Uani 0.5 1 d . U P A -1
C31 C 0.7950(7) 0.6556(12) 0.3403(9) 0.058(3) Uani 0.5 1 d . U P A -1
C32 C 0.7395(8) 0.6430(16) 0.3673(10) 0.075(4) Uani 0.5 1 d . U P A -1
C33 C 0.7266(8) 0.5640(14) 0.3952(10) 0.092(5) Uani 0.5 1 d . U P A -1
C35 C 0.7429(8) 0.4158(12) 0.3935(11) 0.103(5) Uani 0.5 1 d D U P A -1
C36 C 0.7570(10) 0.3471(14) 0.3559(11) 0.098(6) Uani 0.5 1 d D U P A -1
C37 C 0.7176(8) 0.2907(12) 0.3165(9) 0.108(5) Uani 0.5 1 d D U P A -1
C38 C 0.7294(8) 0.2512(12) 0.2537(10) 0.106(6) Uani 0.5 1 d D U P A -1
C39 C 0.6819(6) 0.2419(8) 0.2086(8) 0.102(5) Uani 0.5 1 d D U P A -1
C40 C 0.6808(7) 0.2548(11) 0.1355(10) 0.097(5) Uani 0.5 1 d D U P A -1
C41 C 0.7327(6) 0.2632(11) 0.1107(10) 0.098(5) Uani 0.5 1 d D U P A -1
C42 C 0.7359(6) 0.3167(11) 0.0508(9) 0.090(5) Uani 0.5 1 d D U P A -1
C43 C 0.6925(9) 0.3639(14) 0.0162(11) 0.082(4) Uani 0.5 1 d . U P A -1
C44 C 0.7112(5) 0.4339(10) -0.0116(13) 0.108(5) Uani 0.5 1 d D U P A -1
C46 C 0.6993(6) 0.5839(9) -0.0126(13) 0.116(5) Uani 0.5 1 d D U P A -1
C47 C 0.6846(11) 0.6563(13) 0.0276(11) 0.109(6) Uani 0.5 1 d D U P A -1
C48 C 0.7216(8) 0.7079(11) 0.0681(10) 0.108(5) Uani 0.5 1 d D U P A -1
C49 C 0.7080(11) 0.7485(15) 0.1275(13) 0.108(6) Uani 0.5 1 d . U P A -1
C50 C 0.6561(9) 0.7383(11) 0.1606(12) 0.114(5) Uani 0.5 1 d . U P A -1
C51 C 0.6548(7) 0.7360(13) 0.2265(9) 0.113(5) Uani 0.5 1 d D U P A -1
C52 C 0.7060(6) 0.7433(11) 0.2726(8) 0.089(4) Uani 0.5 1 d D U P A -1
C53 C 0.7004(5) 0.6892(11) 0.3345(8) 0.084(4) Uani 0.5 1 d D U P A -1
C55 C 0.6338(6) 0.5695(13) 0.3514(9) 0.091(4) Uani 0.5 1 d . U P A -1
C56 C 0.6798(7) 0.5248(11) 0.3912(9) 0.087(5) Uani 0.5 1 d . U P A -1
C57 C 0.6777(9) 0.4339(12) 0.3831(10) 0.087(4) Uani 0.5 1 d . U P A -1
C58 C 0.6444(9) 0.3911(13) 0.3437(12) 0.120(6) Uani 0.5 1 d D U P A -1
C59 C 0.6623(8) 0.3104(10) 0.3137(9) 0.117(5) Uani 0.5 1 d D U P A -1
C60 C 0.6409(7) 0.2717(13) 0.2509(9) 0.131(6) Uani 0.5 1 d D U P A -1
C61 C 0.5996(7) 0.3113(10) 0.2175(8) 0.142(6) Uani 0.5 1 d D U P A -1
C62 C 0.5941(6) 0.3162(11) 0.1451(8) 0.111(5) Uani 0.5 1 d D U P A -1
C63 C 0.6364(6) 0.2950(9) 0.0994(7) 0.074(3) Uani 0.5 1 d D U P A -1
C64 C 0.6413(6) 0.3508(10) 0.0451(8) 0.060(3) Uani 0.5 1 d . U P A -1
C65 C 0.6056(7) 0.4187(8) 0.0309(10) 0.080(4) Uani 0.5 1 d D U P A -1
C67 C 0.5971(10) 0.5704(9) 0.0387(13) 0.116(6) Uani 0.5 1 d D U P A -1
C68 C 0.6237(9) 0.6491(15) 0.0539(12) 0.119(6) Uani 0.5 1 d D U P A -1
C69 C 0.6173(8) 0.6903(14) 0.1183(12) 0.119(6) Uani 0.5 1 d D U P A -1
C70 C 0.5760(5) 0.6489(9) 0.1555(7) 0.089(5) Uani 0.5 1 d D U P A -1
C71 C 0.5789(8) 0.6421(12) 0.2268(8) 0.113(5) Uani 0.5 1 d D U P A -1
C72 C 0.6190(5) 0.6861(11) 0.2698(7) 0.098(4) Uani 0.5 1 d D U P A -1
C73 C 0.5668(4) 0.5597(11) 0.2511(7) 0.102(4) Uani 0.5 1 d D U P A -1
C74 C 0.5959(5) 0.5198(13) 0.3125(8) 0.099(5) Uani 0.5 1 d . U P A -1
C75 C 0.5988(7) 0.4281(12) 0.3082(10) 0.118(5) Uani 0.5 1 d D U P A -1
C76 C 0.5770(8) 0.3828(12) 0.2506(9) 0.133(6) Uani 0.5 1 d D U P A -1
C77 C 0.5506(7) 0.4295(10) 0.1953(9) 0.134(6) Uani 0.5 1 d D U P A -1
C78 C 0.5599(7) 0.3884(11) 0.1307(8) 0.126(5) Uani 0.5 1 d D U P A -1
C79 C 0.5650(5) 0.4345(8) 0.0767(8) 0.106(5) Uani 0.5 1 d D U P A -1
C80 C 0.5593(7) 0.5282(8) 0.0791(9) 0.155(6) Uani 0.5 1 d D U P A -1
C81 C 0.5518(6) 0.5680(9) 0.1329(8) 0.125(5) Uani 0.5 1 d D U P A -1
C82 C 0.5449(5) 0.5182(10) 0.1937(7) 0.122(5) Uani 0.5 1 d D U P A -1
C83 C 0.41649(16) 0.3576(3) 0.14768(18) 0.0437(9) Uani 1 1 d . . . B 2
H83A H 0.394586 0.324341 0.113395 0.065 Uiso 1 1 calc R U . B 2
H83B H 0.442990 0.319830 0.171587 0.065 Uiso 1 1 calc R U . B 2
H83C H 0.434531 0.403865 0.124534 0.065 Uiso 1 1 calc R U . B 2
Ni1 Ni 0.52321(2) 0.500000 0.41923(3) 0.01982(16) Uani 1 2 d S T P B 2
N1 N 0.46951(13) 0.500000 0.34110(17) 0.0229(7) Uani 1 2 d S T P B 2
N2 N 0.52469(9) 0.37371(15) 0.41811(12) 0.0221(5) Uani 1 1 d . . . B 2
N3 N 0.57917(13) 0.500000 0.49498(17) 0.0216(7) Uani 1 2 d S T P B 2
C84 C 0.38128(13) 0.3963(2) 0.19987(17) 0.0341(7) Uani 1 1 d . . . B 2
H84A H 0.351661 0.427686 0.174698 0.041 Uiso 1 1 calc R U . B 2
H84B H 0.365760 0.349092 0.225889 0.041 Uiso 1 1 calc R U . B 2
C85 C 0.41020(11) 0.4564(2) 0.24995(15) 0.0271(6) Uani 1 1 d . . . B 2
C86 C 0.44682(11) 0.43010(19) 0.30682(14) 0.0243(6) Uani 1 1 d . . . B 2
C87 C 0.45823(11) 0.3454(2) 0.32221(15) 0.0264(6) Uani 1 1 d . . . B 2
H87 H 0.439409 0.302318 0.295635 0.032 Uiso 1 1 calc R U . B 2
C88 C 0.49517(11) 0.31927(19) 0.37364(15) 0.0253(6) Uani 1 1 d . . . B 2
C89 C 0.50857(12) 0.23050(19) 0.38786(17) 0.0286(6) Uani 1 1 d . . . B 2
C90 C 0.48520(14) 0.1548(2) 0.34756(19) 0.0394(8) Uani 1 1 d . . . B 2
H90A H 0.446673 0.164488 0.337133 0.047 Uiso 1 1 calc R U . B 2
H90B H 0.489561 0.102497 0.376493 0.047 Uiso 1 1 calc R U . B 2
C91 C 0.51076(19) 0.1395(3) 0.2803(2) 0.0604(12) Uani 1 1 d . . . B 2
H91A H 0.492807 0.091719 0.255303 0.091 Uiso 1 1 calc R U . B 2
H91B H 0.548386 0.125489 0.290401 0.091 Uiso 1 1 calc R U . B 2
H91C H 0.507522 0.191604 0.251916 0.091 Uiso 1 1 calc R U . B 2
C92 C 0.54628(11) 0.23054(19) 0.44159(16) 0.0277(6) Uani 1 1 d . . . B 2
C93 C 0.57454(13) 0.1556(2) 0.47668(19) 0.0355(7) Uani 1 1 d . . . B 2
H93A H 0.552569 0.103378 0.468490 0.043 Uiso 1 1 calc R U . B 2
H93B H 0.578263 0.166279 0.527018 0.043 Uiso 1 1 calc R U . B 2
C94 C 0.62929(16) 0.1393(3) 0.4519(2) 0.0539(10) Uani 1 1 d . . . B 2
H94A H 0.625830 0.126029 0.402477 0.081 Uiso 1 1 calc R U . B 2
H94B H 0.645915 0.090631 0.477305 0.081 Uiso 1 1 calc R U . B 2
H94C H 0.651371 0.190641 0.459942 0.081 Uiso 1 1 calc R U . B 2
C95 C 0.55570(11) 0.31975(19) 0.45952(15) 0.0238(6) Uani 1 1 d . . . B 2
C96 C 0.59282(11) 0.34576(19) 0.51108(15) 0.0253(6) Uani 1 1 d . . . B 2
H96 H 0.611654 0.302626 0.537539 0.030 Uiso 1 1 calc R U . B 2
C97 C 0.60427(11) 0.43015(19) 0.52657(14) 0.0242(6) Uani 1 1 d . . . B 2
C98 C 0.64564(11) 0.4566(2) 0.57771(15) 0.0262(6) Uani 1 1 d . . . B 2
C99 C 0.68343(12) 0.3969(2) 0.61731(16) 0.0326(7) Uani 1 1 d . . . B 2
H99A H 0.663890 0.345314 0.631089 0.039 Uiso 1 1 calc R U . B 2
H99B H 0.698286 0.425942 0.659840 0.039 Uiso 1 1 calc R U . B 2
C100 C 0.72840(14) 0.3695(3) 0.5752(2) 0.0495(10) Uani 1 1 d . . . B 2
H10A H 0.714389 0.332960 0.536877 0.074 Uiso 1 1 calc R U . B 2
H10B H 0.754752 0.337200 0.604511 0.074 Uiso 1 1 calc R U . B 2
H10C H 0.745166 0.420480 0.556838 0.074 Uiso 1 1 calc R U . B 2
Y1 Y 0.74059(16) 0.5079(8) 0.10402(9) 0.0769(19) Uani 0.276(4) 1 d . . P A 3
Y3 Y 0.6921(4) 0.5753(6) 0.2528(6) 0.195(6) Uani 0.170(3) 1 d . . P A 3
Y4 Y 0.72351(12) 0.48165(12) 0.28463(6) 0.0838(13) Uani 0.330(3) 1 d . . P A 3
Y2 Y 0.7689(3) 0.5360(6) 0.1375(6) 0.182(5) Uani 0.224(4) 1 d . . P A 3

loop_
_atom_site_aniso_label
_atom_site_aniso_U_11
_atom_site_aniso_U_22
_atom_site_aniso_U_33
_atom_site_aniso_U_23
_atom_site_aniso_U_13
_atom_site_aniso_U_12
C14 0.084(5) 0.088(5) 0.061(4) 0.000 -0.041(4) 0.000
C34 0.103(6) 0.108(6) 0.032(3) 0.000 -0.023(4) 0.000
C45 0.134(7) 0.132(7) 0.028(3) 0.000 -0.027(4) 0.000
C66 0.134(7) 0.088(6) 0.077(5) 0.000 -0.059(5) 0.000
C26 0.163(12) 0.091(9) 0.081(8) 0.032(7) 0.013(9) -0.080(9)
C30 0.102(8) 0.027(5) 0.059(6) -0.009(4) -0.027(5) -0.026(5)
C54 0.080(7) 0.120(11) 0.105(9) -0.079(8) 0.033(7) 0.019(8)
C1 0.033(4) 0.144(13) 0.105(7) -0.016(8) 0.026(5) -0.029(6)
C2 0.024(3) 0.122(13) 0.107(8) -0.038(8) -0.003(4) -0.004(6)
C3 0.056(9) 0.128(14) 0.119(12) 0.000(11) -0.036(8) 0.031(10)
C4 0.064(8) 0.111(11) 0.127(12) -0.023(10) -0.029(8) 0.059(8)
C5 0.052(7) 0.120(12) 0.126(12) -0.038(10) -0.001(9) 0.046(8)
C6 0.038(5) 0.136(10) 0.109(9) -0.047(8) 0.039(6) -0.006(6)
C7 0.073(6) 0.136(14) 0.106(7) -0.034(10) 0.060(5) -0.023(9)
C8 0.093(8) 0.163(12) 0.089(8) 0.011(9) 0.053(7) -0.064(8)
C9 0.071(8) 0.137(12) 0.102(9) -0.021(9) 0.045(7) -0.074(8)
C10 0.103(10) 0.101(10) 0.116(10) -0.005(9) 0.005(8) -0.075(8)
C11 0.076(10) 0.075(9) 0.094(9) -0.013(8) -0.006(7) -0.056(8)
C12 0.042(6) 0.087(9) 0.080(8) -0.016(7) -0.017(5) -0.030(6)
C13 0.062(7) 0.063(7) 0.049(6) -0.012(5) -0.035(6) -0.014(6)
C15 0.086(10) 0.108(11) 0.081(12) 0.005(10) -0.057(8) 0.045(9)
C16 0.119(13) 0.091(10) 0.106(12) 0.039(10) -0.057(10) 0.035(10)
C17 0.102(11) 0.070(10) 0.148(13) 0.014(10) -0.036(10) 0.057(8)
C18 0.143(11) 0.040(7) 0.164(12) -0.009(9) -0.031(10) 0.058(8)
C19 0.096(10) 0.054(9) 0.150(12) -0.053(9) -0.023(10) 0.055(7)
C20 0.081(8) 0.107(10) 0.124(10) -0.075(8) -0.001(7) 0.049(7)
C21 0.105(9) 0.110(11) 0.109(11) -0.071(9) 0.031(9) 0.020(9)
C22 0.098(8) 0.141(11) 0.070(7) -0.039(8) 0.058(7) -0.010(9)
C23 0.138(8) 0.147(13) 0.035(4) -0.033(8) 0.043(5) -0.062(8)
C24 0.118(8) 0.117(9) 0.039(5) 0.039(7) 0.022(6) -0.040(8)
C25 0.129(11) 0.130(12) 0.084(9) 0.045(10) 0.036(9) -0.060(10)
C27 0.151(12) 0.078(10) 0.124(11) 0.024(9) -0.004(11) -0.080(10)
C28 0.153(11) 0.030(5) 0.090(8) 0.014(5) -0.046(8) -0.042(7)
C29 0.111(10) 0.035(6) 0.103(9) -0.026(6) -0.026(8) -0.019(8)
C31 0.060(7) 0.059(6) 0.052(6) -0.025(5) -0.008(5) -0.017(5)
C32 0.107(10) 0.078(9) 0.038(5) -0.034(6) 0.000(6) -0.009(8)
C33 0.107(9) 0.140(10) 0.029(5) -0.035(6) 0.012(7) -0.029(8)
C35 0.136(12) 0.116(10) 0.049(8) 0.045(8) -0.035(8) -0.022(10)
C36 0.126(13) 0.077(9) 0.083(11) 0.054(8) -0.039(10) 0.007(10)
C37 0.156(13) 0.056(8) 0.104(10) 0.051(7) -0.037(10) -0.027(9)
C38 0.132(12) 0.024(6) 0.156(12) 0.030(7) -0.028(11) 0.004(10)
C39 0.147(11) 0.020(5) 0.132(10) 0.021(6) -0.042(9) -0.028(6)
C40 0.111(10) 0.033(6) 0.144(11) -0.030(8) -0.017(10) -0.021(9)
C41 0.099(9) 0.052(8) 0.140(11) -0.059(8) -0.021(9) 0.026(7)
C42 0.086(8) 0.090(10) 0.096(9) -0.077(7) 0.020(7) 0.009(7)
C43 0.116(9) 0.080(9) 0.052(8) -0.053(6) 0.024(6) -0.029(7)
C44 0.118(10) 0.165(11) 0.044(7) -0.044(8) 0.027(8) -0.026(9)
C46 0.159(11) 0.144(11) 0.039(7) 0.034(8) -0.024(9) -0.033(10)
C47 0.165(13) 0.091(10) 0.063(9) 0.047(7) -0.041(10) -0.040(10)
C48 0.179(13) 0.062(8) 0.074(8) 0.039(6) -0.037(9) -0.055(9)
C49 0.158(13) 0.036(7) 0.128(10) 0.031(7) -0.010(11) -0.017(11)
C50 0.144(11) 0.041(7) 0.148(11) -0.008(8) -0.052(10) 0.035(8)
C51 0.133(11) 0.075(9) 0.127(10) -0.066(8) -0.014(10) 0.055(9)
C52 0.105(9) 0.042(7) 0.113(9) -0.051(7) -0.023(8) 0.018(7)
C53 0.058(6) 0.093(9) 0.102(8) -0.084(7) 0.009(6) 0.000(6)
C55 0.070(7) 0.133(11) 0.079(7) -0.042(8) 0.054(6) -0.016(7)
C56 0.085(7) 0.133(14) 0.049(5) -0.027(8) 0.038(5) -0.027(9)
C57 0.101(8) 0.120(11) 0.043(6) 0.024(7) 0.022(6) -0.042(8)
C58 0.137(12) 0.121(12) 0.107(10) 0.042(10) 0.050(10) -0.051(10)
C59 0.167(12) 0.081(9) 0.107(10) 0.044(7) 0.035(10) -0.059(9)
C60 0.138(12) 0.083(9) 0.170(12) 0.062(9) 0.008(11) -0.069(9)
C61 0.134(11) 0.126(11) 0.170(11) -0.003(10) 0.039(10) -0.098(9)
C62 0.091(10) 0.125(11) 0.118(9) -0.038(9) 0.012(8) -0.086(8)
C63 0.085(8) 0.051(6) 0.081(7) -0.010(5) -0.027(6) -0.037(6)
C64 0.062(6) 0.056(6) 0.058(6) -0.040(5) -0.015(5) -0.007(5)
C65 0.077(8) 0.060(7) 0.094(8) -0.028(6) -0.052(6) -0.011(6)
C67 0.104(11) 0.101(10) 0.132(11) 0.033(9) -0.058(10) -0.019(9)
C68 0.142(12) 0.096(10) 0.105(11) 0.037(9) -0.065(10) -0.009(10)
C69 0.110(11) 0.083(9) 0.155(13) 0.007(10) -0.052(10) 0.030(9)
C70 0.049(7) 0.085(9) 0.125(10) -0.045(8) -0.037(7) 0.035(6)
C71 0.063(7) 0.144(11) 0.130(10) -0.050(10) -0.015(8) 0.042(8)
C72 0.061(6) 0.127(10) 0.101(8) -0.070(7) -0.030(6) 0.056(6)
C73 0.023(4) 0.176(11) 0.109(8) -0.044(9) 0.017(5) 0.004(6)
C74 0.058(5) 0.141(14) 0.105(7) -0.045(9) 0.059(5) -0.015(8)
C75 0.090(8) 0.147(12) 0.127(9) -0.003(9) 0.070(7) -0.044(9)
C76 0.104(10) 0.136(12) 0.171(12) -0.042(10) 0.084(9) -0.077(9)
C77 0.062(8) 0.182(13) 0.162(11) -0.060(10) 0.039(8) -0.046(9)
C78 0.059(8) 0.155(12) 0.165(11) -0.091(10) 0.011(9) -0.052(9)
C79 0.041(6) 0.109(9) 0.160(10) -0.082(8) -0.039(7) -0.011(6)
C80 0.087(8) 0.143(13) 0.223(11) -0.054(10) -0.067(9) 0.025(9)
C81 0.043(6) 0.173(12) 0.153(11) -0.061(10) -0.037(8) 0.030(8)
C82 0.038(4) 0.167(14) 0.164(9) -0.044(11) 0.027(6) -0.022(9)
C83 0.052(2) 0.045(2) 0.0330(17) -0.0075(15) -0.0049(15) -0.0089(17)
Ni1 0.0147(2) 0.0225(3) 0.0218(3) 0.000 -0.00212(18) 0.000
N1 0.0188(16) 0.0259(18) 0.0238(17) 0.000 0.0000(13) 0.000
N2 0.0170(11) 0.0242(12) 0.0248(12) -0.0016(10) -0.0004(9) -0.0007(9)
N3 0.0178(15) 0.0236(17) 0.0233(16) 0.000 0.0012(13) 0.000
C84 0.0300(16) 0.0345(17) 0.0357(17) 0.0012(14) -0.0102(13) -0.0056(14)
C85 0.0202(13) 0.0336(16) 0.0266(14) 0.0004(12) -0.0027(11) -0.0028(12)
C86 0.0188(13) 0.0303(15) 0.0238(13) -0.0011(12) 0.0007(11) -0.0025(11)
C87 0.0236(14) 0.0274(15) 0.0278(14) -0.0009(12) -0.0014(11) -0.0032(12)
C88 0.0215(13) 0.0270(15) 0.0275(14) 0.0004(12) 0.0015(11) -0.0013(11)
C89 0.0258(14) 0.0233(15) 0.0366(16) -0.0005(13) 0.0022(12) -0.0015(12)
C90 0.0394(18) 0.0247(16) 0.052(2) -0.0043(15) -0.0082(16) -0.0031(14)
C91 0.070(3) 0.048(2) 0.063(3) -0.026(2) 0.006(2) -0.008(2)
C92 0.0225(14) 0.0250(15) 0.0356(16) 0.0031(12) 0.0012(12) 0.0012(12)
C93 0.0345(17) 0.0246(16) 0.0460(19) 0.0051(14) -0.0052(14) 0.0012(13)
C94 0.045(2) 0.048(2) 0.069(3) 0.006(2) 0.0060(19) 0.0210(18)
C95 0.0177(13) 0.0262(15) 0.0274(14) 0.0014(12) 0.0008(11) -0.0012(11)
C96 0.0205(13) 0.0280(15) 0.0271(14) 0.0045(12) -0.0005(11) 0.0035(11)
C97 0.0205(13) 0.0296(15) 0.0224(13) 0.0015(12) 0.0015(11) 0.0000(11)
C98 0.0200(13) 0.0353(16) 0.0228(14) 0.0010(12) -0.0009(11) -0.0003(12)
C99 0.0281(15) 0.0389(18) 0.0294(15) 0.0079(14) -0.0070(12) -0.0020(14)
C100 0.0333(18) 0.059(2) 0.056(2) 0.023(2) 0.0025(16) 0.0180(17)
Y1 0.0811(18) 0.120(5) 0.0339(9) 0.017(2) 0.0339(8) -0.022(3)
Y3 0.234(9) 0.160(8) 0.212(10) -0.124(8) 0.152(8) -0.031(7)
Y4 0.179(2) 0.055(3) 0.0172(6) 0.0072(6) 0.0038(7) 0.0081(12)
Y2 0.090(4) 0.251(8) 0.218(8) 0.143(7) 0.094(5) 0.020(4)

loop_
_atom_type_symbol
_atom_type_description
_atom_type_scat_dispersion_real
_atom_type_scat_dispersion_imag
_atom_type_scat_source
C C 0.0033 0.0016 'International Tables Vol C Tables 4.2.6.8 and 6.1.1.4'
H H 0.0000 0.0000 'International Tables Vol C Tables 4.2.6.8 and 6.1.1.4'
N N 0.0061 0.0033 'International Tables Vol C Tables 4.2.6.8 and 6.1.1.4'
S S 0.1246 0.1234 'International Tables Vol C Tables 4.2.6.8 and 6.1.1.4'
Cl Cl 0.1484 0.1585 'International Tables Vol C Tables 4.2.6.8 and 6.1.1.4'
Y Y -2.7962 3.5667 'International Tables Vol C Tables 4.2.6.8 and 6.1.1.4'
Ni Ni 0.3393 1.1124 'International Tables Vol C Tables 4.2.6.8 and 6.1.1.4'

loop_
_geom_angle_atom_site_label_1
_geom_angle_atom_site_label_2
_geom_angle_atom_site_label_3
_geom_angle
_geom_angle_site_symmetry_1
_geom_angle_site_symmetry_3
C15 C14 C13 112.6(11) . .
C15 C14 C34 123.0(13) . .
C13 C14 C34 115.3(10) . .
C34 C14 Y4 60.8(3) . .
C15 C14 Y4 93.8(14) . 6_565
C13 C14 Y4 86.8(11) . 6_565
C34 C14 Y4 60.8(3) . 6_565
C33 C34 C14 128.9(8) . .
C33 C34 C35 108.8(13) . .
C14 C34 C35 110.5(10) . .
C33 C34 Y4 65.8(8) . 6_565
C14 C34 Y4 88.3(4) . 6_565
C35 C34 Y4 82.5(9) . 6_565
C14 C34 Y4 88.3(4) . .
Y4 C34 Y4 13.48(9) 6_565 .
C44 C45 C66 127.5(8) . .
C44 C45 C46 109.9(10) . .
C66 C45 C46 113.4(8) . .
C44 C45 Y1 61.3(10) . 6_565
C66 C45 Y1 104.1(5) . 6_565
C46 C45 Y1 74.2(9) . 6_565
C66 C45 Y1 104.1(5) . .
Y1 C45 Y1 5.0(5) 6_565 .
C45 C66 C65 113.5(8) . .
C45 C66 C67 125.4(9) . .
C65 C66 C67 111.3(10) . .
C27 C26 C48 115(2) . .
C27 C26 C25 120(2) . .
C48 C26 C25 118.8(15) . .
C31 C30 C29 130.5(17) . .
C31 C30 C11 105.1(13) . .
C29 C30 C11 116.2(15) . .
C72 C54 C55 116.3(14) . .
C72 C54 C53 107.1(11) . .
C55 C54 C53 123.5(15) . .
C2 C1 C9 122.7(15) . .
C2 C1 C6 121.0(16) . .
C9 C1 C6 106.6(16) . .
C3 C2 C1 120.4(17) . .
C3 C2 C12 113.7(15) . .
C1 C2 C12 119.1(17) . .
C2 C3 C4 118(2) . .
C2 C3 C15 125(2) . .
C4 C3 C15 107(2) . .
C5 C4 C3 128(2) . .
C5 C4 C17 115(2) . .
C3 C4 C17 109(2) . .
C4 C5 C20 132(2) . .
C4 C5 C6 114(2) . .
C20 C5 C6 105(2) . .
C1 C6 C7 108.6(18) . .
C1 C6 C5 117.4(15) . .
C7 C6 C5 123.9(17) . .
C22 C7 C8 127(3) . .
C22 C7 C6 119(2) . .
C8 C7 C6 102.8(18) . .
C9 C8 C25 122(2) . .
C9 C8 C7 116(3) . .
C25 C8 C7 113.6(19) . .
C8 C9 C1 106(2) . .
C8 C9 C10 128(3) . .
C1 C9 C10 117.9(19) . .
C27 C10 C11 134(3) . .
C27 C10 C9 107(2) . .
C11 C10 C9 114(3) . .
C10 C11 C12 131(2) . .
C10 C11 C30 115(2) . .
C12 C11 C30 102.6(15) . .
C13 C12 C2 123.6(17) . .
C13 C12 C11 113.1(16) . .
C2 C12 C11 114.5(17) . .
C12 C13 C14 123.0(15) . .
C12 C13 C31 105.1(14) . .
C14 C13 C31 119.9(18) . .
C14 C15 C16 122(2) . .
C14 C15 C3 122(2) . .
C16 C15 C3 110(2) . .
C15 C16 C36 117(2) . .
C15 C16 C17 108(2) . .
C36 C16 C17 126(2) . .
C18 C17 C16 122(2) . .
C18 C17 C4 120(2) . .
C16 C17 C4 106(2) . .
C19 C18 C17 117(2) . .
C19 C18 C38 125(2) . .
C17 C18 C38 113(2) . .
C18 C19 C41 114.0(19) . .
C18 C19 C20 126.3(18) . .
C41 C19 C20 108.9(12) . .
C21 C20 C5 138(2) . .
C21 C20 C19 105.7(11) . .
C5 C20 C19 109.6(18) . .
C20 C21 C42 109.8(12) . .
C20 C21 C22 110.5(16) . .
C42 C21 C22 125.7(18) . .
C7 C22 C23 117(2) . .
C7 C22 C21 123(2) . .
C23 C22 C21 113.7(16) . .
C44 C23 C22 114.6(13) . .
C44 C23 C24 113.6(11) . .
C22 C23 C24 119.9(13) . .
C25 C24 C23 115.5(15) . .
C25 C24 C46 129.9(15) . .
C23 C24 C46 102.7(10) . .
C8 C25 C24 126.7(18) . .
C8 C25 C26 111.9(18) . .
C24 C25 C26 114.1(17) . .
C10 C27 C26 130(3) . .
C10 C27 C28 116(2) . .
C26 C27 C28 100(2) . .
C49 C28 C29 123.8(19) . .
C49 C28 C27 111.3(18) . .
C29 C28 C27 115.6(19) . .
C30 C29 C52 118.1(18) . .
C30 C29 C28 123.2(18) . .
C52 C29 C28 111.5(16) . .
C30 C31 C13 114.0(14) . .
C30 C31 C32 116.1(15) . .
C13 C31 C32 118.9(16) . .
C53 C32 C33 118.2(18) . .
C53 C32 C31 115.1(16) . .
C33 C32 C31 119.3(18) . .
C56 C33 C32 128(2) . .
C56 C33 C34 108.6(17) . .
C32 C33 C34 116.7(15) . .
C36 C35 C34 128.8(17) . .
C36 C35 C57 111.5(17) . .
C34 C35 C57 105.6(14) . .
C35 C36 C16 117.7(18) . .
C35 C36 C37 123(2) . .
C16 C36 C37 112.5(19) . .
C38 C37 C59 109.4(11) . .
C38 C37 C36 121.3(17) . .
C59 C37 C36 120.2(17) . .
C37 C38 C39 110.2(12) . .
C37 C38 C18 124.7(17) . .
C39 C38 C18 115.7(16) . .
C40 C39 C38 122.8(15) . .
C40 C39 C60 124.0(13) . .
C38 C39 C60 102.8(11) . .
C63 C40 C39 120.4(15) . .
C63 C40 C41 119.9(15) . .
C39 C40 C41 113.5(15) . .
C19 C41 C42 106.5(11) . .
C19 C41 C40 128.3(16) . .
C42 C41 C40 115.8(13) . .
C21 C42 C41 108.5(12) . .
C21 C42 C43 119.6(16) . .
C41 C42 C43 125.7(13) . .
C44 C43 C42 109.1(16) . .
C44 C43 C64 129(2) . .
C42 C43 C64 114.3(16) . .
C43 C44 C45 112.4(15) . .
C43 C44 C23 135.9(18) . .
C45 C44 C23 105.1(11) . .
C47 C46 C24 111.3(14) . .
C47 C46 C45 127.6(17) . .
C24 C46 C45 108.1(10) . .
C48 C47 C46 123.9(19) . .
C48 C47 C68 116.8(18) . .
C46 C47 C68 113.6(17) . .
C49 C48 C47 122(2) . .
C49 C48 C26 108.8(17) . .
C47 C48 C26 121.4(16) . .
C48 C49 C28 106(2) . .
C48 C49 C50 126(2) . .
C28 C49 C50 118(2) . .
C51 C50 C69 119(2) . .
C51 C50 C49 121.2(19) . .
C69 C50 C49 113(2) . .
C50 C51 C72 129.6(17) . .
C50 C51 C52 119.9(17) . .
C72 C51 C52 103.4(10) . .
C29 C52 C53 114.7(14) . .
C29 C52 C51 125.2(14) . .
C53 C52 C51 107.7(10) . .
C32 C53 C54 118.3(15) . .
C32 C53 C52 125.1(12) . .
C54 C53 C52 108.9(10) . .
C74 C55 C54 121.6(17) . .
C74 C55 C56 119.1(17) . .
C54 C55 C56 113.0(13) . .
C33 C56 C57 119(2) . .
C33 C56 C55 117.6(17) . .
C57 C56 C55 112(2) . .
C58 C57 C56 127(3) . .
C58 C57 C35 125(2) . .
C56 C57 C35 97.3(17) . .
C57 C58 C75 123.4(19) . .
C57 C58 C59 118(2) . .
C75 C58 C59 114.7(17) . .
C37 C59 C60 104.2(11) . .
C37 C59 C58 119.9(16) . .
C60 C59 C58 126.2(16) . .
C61 C60 C59 116.7(16) . .
C61 C60 C39 115.9(14) . .
C59 C60 C39 112.4(11) . .
C60 C61 C62 121.6(14) . .
C60 C61 C76 117.7(14) . .
C62 C61 C76 113.5(11) . .
C61 C62 C78 104.4(11) . .
C61 C62 C63 124.8(13) . .
C78 C62 C63 120.7(14) . .
C64 C63 C40 122.8(14) . .
C64 C63 C62 115.6(13) . .
C40 C63 C62 112.3(13) . .
C63 C64 C65 122.0(13) . .
C63 C64 C43 121.1(16) . .
C65 C64 C43 113.1(15) . .
C64 C65 C79 119.2(13) . .
C64 C65 C66 123.3(13) . .
C79 C65 C66 107.6(10) . .
C68 C67 C80 127.2(15) . .
C68 C67 C66 123.0(17) . .
C80 C67 C66 103.2(10) . .
C67 C68 C69 119.1(17) . .
C67 C68 C47 115.4(19) . .
C69 C68 C47 114.3(17) . .
C68 C69 C50 128.0(19) . .
C68 C69 C70 111.7(15) . .
C50 C69 C70 115.2(18) . .
C71 C70 C81 102.9(10) . .
C71 C70 C69 122.9(14) . .
C81 C70 C69 122.1(13) . .
C70 C71 C73 114.2(11) . .
C70 C71 C72 121.7(15) . .
C73 C71 C72 113.6(13) . .
C54 C72 C71 127.0(15) . .
C54 C72 C51 112.3(10) . .
C71 C72 C51 110.4(13) . .
C82 C73 C71 103.9(11) . .
C82 C73 C74 126.9(15) . .
C71 C73 C74 122.9(12) . .
C55 C74 C75 123.0(19) . .
C55 C74 C73 118.3(17) . .
C75 C74 C73 113.1(16) . .
C76 C75 C58 116.0(16) . .
C76 C75 C74 122(2) . .
C58 C75 C74 114.8(17) . .
C75 C76 C77 118.7(17) . .
C75 C76 C61 127.4(15) . .
C77 C76 C61 103.7(11) . .
C82 C77 C76 124.6(15) . .
C82 C77 C78 116.4(14) . .
C76 C77 C78 109.5(11) . .
C79 C78 C62 119.9(15) . .
C79 C78 C77 119.8(14) . .
C62 C78 C77 108.3(11) . .
C78 C79 C65 122.4(14) . .
C78 C79 C80 120.8(13) . .
C65 C79 C80 105.6(11) . .
C81 C80 C67 112.5(13) . .
C81 C80 C79 122.9(15) . .
C67 C80 C79 111.4(11) . .
C80 C81 C82 117.5(13) . .
C80 C81 C70 126.7(13) . .
C82 C81 C70 107.2(10) . .
C73 C82 C77 114.6(15) . .
C73 C82 C81 110.5(10) . .
C77 C82 C81 122.4(13) . .
C84 C83 H83A 109.5 . .
C84 C83 H83B 109.5 . .
H83A C83 H83B 109.5 . .
C84 C83 H83C 109.5 . .
H83A C83 H83C 109.5 . .
H83B C83 H83C 109.5 . .
N1 Ni1 N3 177.77(14) . .
N1 Ni1 N2 90.23(7) . .
N3 Ni1 N2 89.72(7) . .
N2 Ni1 N2 177.39(14) 6_565 .
C86 N1 Ni1 127.80(16) . .
C86 N1 Ni1 127.81(16) 6_565 .
C95 N2 C88 104.3(2) . .
C95 N2 Ni1 128.19(19) . .
C88 N2 Ni1 127.47(19) . .
C97 N3 C97 104.1(3) 6_565 .
C97 N3 Ni1 127.90(16) 6_565 .
C97 N3 Ni1 127.90(16) . .
C85 C84 C83 113.5(3) . .
C85 C84 H84A 108.9 . .
C83 C84 H84A 108.9 . .
C85 C84 H84B 108.9 . .
C83 C84 H84B 108.9 . .
H84A C84 H84B 107.7 . .
C85 C85 C86 106.49(17) 6_565 .
C85 C85 C84 128.65(17) 6_565 .
C86 C85 C84 124.8(3) . .
N1 C86 C87 125.4(3) . .
N1 C86 C85 111.3(3) . .
C87 C86 C85 123.3(3) . .
C88 C87 C86 124.0(3) . .
C88 C87 H87 118.0 . .
C86 C87 H87 118.0 . .
C87 C88 N2 125.1(3) . .
C87 C88 C89 123.9(3) . .
N2 C88 C89 111.0(2) . .
C92 C89 C88 106.7(3) . .
C92 C89 C90 128.5(3) . .
C88 C89 C90 124.8(3) . .
C89 C90 C91 113.1(3) . .
C89 C90 H90A 109.0 . .
C91 C90 H90A 109.0 . .
C89 C90 H90B 109.0 . .
C91 C90 H90B 109.0 . .
H90A C90 H90B 107.8 . .
C90 C91 H91A 109.5 . .
C90 C91 H91B 109.5 . .
H91A C91 H91B 109.5 . .
C90 C91 H91C 109.5 . .
H91A C91 H91C 109.5 . .
H91B C91 H91C 109.5 . .
C89 C92 C95 106.2(3) . .
C89 C92 C93 129.0(3) . .
C95 C92 C93 124.9(3) . .
C92 C93 C94 113.4(3) . .
C92 C93 H93A 108.9 . .
C94 C93 H93A 108.9 . .
C92 C93 H93B 108.9 . .
C94 C93 H93B 108.9 . .
H93A C93 H93B 107.7 . .
C93 C94 H94A 109.5 . .
C93 C94 H94B 109.5 . .
H94A C94 H94B 109.5 . .
C93 C94 H94C 109.5 . .
H94A C94 H94C 109.5 . .
H94B C94 H94C 109.5 . .
N2 C95 C96 125.0(3) . .
N2 C95 C92 111.8(2) . .
C96 C95 C92 123.1(3) . .
C97 C96 C95 124.0(3) . .
C97 C96 H96 118.0 . .
C95 C96 H96 118.0 . .
C96 C97 N3 125.1(3) . .
C96 C97 C98 123.5(3) . .
N3 C97 C98 111.4(3) . .
C98 C98 C97 106.53(17) 6_565 .
C98 C98 C99 128.24(18) 6_565 .
C97 C98 C99 125.0(3) . .
C98 C99 C100 111.8(3) . .
C98 C99 H99A 109.3 . .
C100 C99 H99A 109.3 . .
C98 C99 H99B 109.3 . .
C100 C99 H99B 109.3 . .
H99A C99 H99B 107.9 . .
C99 C100 H10A 109.5 . .
C99 C100 H10B 109.5 . .
H10A C100 H10B 109.5 . .
C99 C100 H10C 109.5 . .
H10A C100 H10C 109.5 . .
H10B C100 H10C 109.5 . .
Y1 Y1 Y2 115.2(7) 6_565 .
Y1 Y1 Y2 53.6(5) 6_565 6_565
Y2 Y1 Y2 61.6(6) . 6_565
Y1 Y1 C45 87.5(2) 6_565 .
Y2 Y1 C45 154.0(8) . .
Y2 Y1 C45 139.2(7) 6_565 .
Y1 Y1 Y3 108.0(3) 6_565 .
Y2 Y1 Y3 67.0(5) . .
Y2 Y1 Y3 87.2(4) 6_565 .
C45 Y1 Y3 120.0(4) . .
C45 Y1 Y3 117.3(4) . 6_565
C45 Y1 Y4 136.2(3) . 6_565
Y1 Y1 Y4 83.5(2) 6_565 .
Y2 Y1 Y4 63.9(3) . .
Y2 Y1 Y4 59.9(3) 6_565 .
C45 Y1 Y4 135.3(3) . .
Y3 Y1 Y4 28.8(2) . .
Y3 Y1 Y4 21.3(2) 6_565 .
Y4 Y1 Y4 9.13(6) 6_565 .
Y4 Y3 Y4 13.92(13) 6_565 .
Y4 Y3 Y2 79.7(3) 6_565 .
Y4 Y3 Y2 78.6(2) . .
Y3 Y3 Y2 78.8(2) 6_565 .
Y4 Y3 Y1 87.0(2) 6_565 .
Y4 Y3 Y1 82.0(2) . .
Y3 Y3 Y1 72.0(3) 6_565 .
Y2 Y3 Y1 17.5(2) . .
Y4 Y3 Y2 68.1(3) 6_565 6_565
Y4 Y3 Y2 63.9(3) . 6_565
Y3 Y3 Y2 60.7(2) 6_565 6_565
Y2 Y3 Y2 18.1(3) . 6_565
Y1 Y3 Y2 19.0(2) . 6_565
Y1 Y3 Y2 16.8(2) 6_565 6_565
Y4 Y4 Y3 33.5(3) 6_565 .
Y3 Y4 Y3 99.0(6) 6_565 .
Y4 Y4 C34 83.26(5) 6_565 .
Y3 Y4 C34 136.7(3) 6_565 .
Y3 Y4 C34 112.8(3) . .
Y4 Y4 C14 84.12(4) 6_565 .
Y3 Y4 C14 143.2(3) 6_565 .
Y3 Y4 C14 117.6(3) . .
C34 Y4 C14 30.9(3) . .
Y4 Y4 Y2 94.96(18) 6_565 6_565
Y3 Y4 Y2 76.4(3) 6_565 6_565
Y3 Y4 Y2 86.5(3) . 6_565
C34 Y4 Y2 131.8(3) . 6_565
C14 Y4 Y2 100.9(3) . 6_565
Y4 Y4 Y2 75.06(19) 6_565 .
Y3 Y4 Y2 90.2(4) 6_565 .
Y3 Y4 Y2 69.9(2) . .
C34 Y4 Y2 127.3(3) . .
C14 Y4 Y2 98.5(3) . .
Y2 Y4 Y2 19.9(4) 6_565 .
C34 Y4 Y1 144.6(3) . 6_565
C14 Y4 Y1 114.3(2) . 6_565
Y4 Y4 Y1 83.48(19) 6_565 .
Y3 Y4 Y1 74.4(3) 6_565 .
Y3 Y4 Y1 69.3(3) . .
C34 Y4 Y1 143.4(3) . .
C14 Y4 Y1 113.7(2) . .
Y2 Y4 Y1 18.3(2) 6_565 .
Y2 Y4 Y1 16.3(2) . .
Y1 Y4 Y1 3.9(4) 6_565 .
Y1 Y2 Y2 64.8(7) . 6_565
Y1 Y2 Y3 95.5(3) . .
Y2 Y2 Y3 101.2(2) 6_565 .
Y1 Y2 Y3 97.3(3) 6_565 .
Y1 Y2 Y4 99.7(3) . .
Y2 Y2 Y4 75.05(19) 6_565 .
Y1 Y2 Y4 95.5(3) 6_565 .
Y3 Y2 Y4 31.5(3) . .
Y4 Y2 Y4 9.99(7) 6_565 .

loop_
_geom_bond_atom_site_label_1
_geom_bond_atom_site_label_2
_geom_bond_distance
_geom_bond_site_symmetry_2
C14 C15 1.40(2) .
C14 C13 1.43(2) .
C14 C34 1.432(11) .
C14 Y4 2.786(7) .
C14 Y4 2.786(7) 6_565
C34 C33 1.43(2) .
C34 C35 1.451(18) .
C34 Y4 2.432(6) 6_565
C34 Y4 2.432(6) .
C45 C44 1.408(14) .
C45 C66 1.424(14) .
C45 C46 1.465(13) .
C45 Y1 2.829(8) 6_565
C45 Y1 2.829(8) .
C66 C65 1.434(12) .
C66 C67 1.444(14) .
C26 C27 1.40(3) .
C26 C48 1.461(18) .
C26 C25 1.476(19) .
C30 C31 1.31(2) .
C30 C29 1.31(2) .
C30 C11 1.64(2) .
C54 C72 1.422(15) .
C54 C55 1.43(3) .
C54 C53 1.466(14) .
C1 C2 1.356(19) .
C1 C9 1.45(3) .
C1 C6 1.456(19) .
C2 C3 1.32(3) .
C2 C12 1.41(2) .
C3 C4 1.41(3) .
C3 C15 1.45(4) .
C4 C5 1.29(3) .
C4 C17 1.50(3) .
C5 C20 1.41(3) .
C5 C6 1.47(3) .
C6 C7 1.46(3) .
C7 C22 1.40(3) .
C7 C8 1.40(4) .
C8 C9 1.36(3) .
C8 C25 1.36(3) .
C9 C10 1.48(3) .
C10 C27 1.25(4) .
C10 C11 1.27(3) .
C11 C12 1.44(3) .
C12 C13 1.39(3) .
C13 C31 1.51(2) .
C15 C16 1.42(2) .
C16 C36 1.435(19) .
C16 C17 1.44(3) .
C17 C18 1.44(3) .
C18 C19 1.36(3) .
C18 C38 1.50(3) .
C19 C41 1.424(16) .
C19 C20 1.475(17) .
C20 C21 1.404(17) .
C21 C42 1.419(16) .
C21 C22 1.42(3) .
C22 C23 1.41(3) .
C23 C44 1.409(13) .
C23 C24 1.460(14) .
C24 C25 1.435(18) .
C24 C46 1.460(12) .
C27 C28 1.55(3) .
C28 C49 1.47(3) .
C28 C29 1.47(3) .
C29 C52 1.45(2) .
C31 C32 1.55(2) .
C32 C53 1.34(3) .
C32 C33 1.39(3) .
C33 C56 1.33(2) .
C35 C36 1.36(2) .
C35 C57 1.67(3) .
C36 C37 1.49(3) .
C37 C38 1.420(15) .
C37 C59 1.427(15) .
C38 C39 1.436(15) .
C39 C40 1.433(18) .
C39 C60 1.449(13) .
C40 C63 1.419(17) .
C40 C41 1.44(2) .
C41 C42 1.439(17) .
C42 C43 1.44(3) .
C43 C44 1.32(2) .
C43 C64 1.47(2) .
C46 C47 1.437(19) .
C47 C48 1.422(19) .
C47 C68 1.67(3) .
C48 C49 1.38(3) .
C49 C50 1.52(3) .
C50 C51 1.28(3) .
C50 C69 1.44(3) .
C51 C72 1.499(16) .
C51 C52 1.518(15) .
C52 C53 1.486(16) .
C55 C74 1.40(2) .
C55 C56 1.51(3) .
C56 C57 1.42(3) .
C57 C58 1.28(3) .
C58 C75 1.418(19) .
C58 C59 1.470(18) .
C59 C60 1.430(13) .
C60 C61 1.334(17) .
C61 C62 1.405(12) .
C61 C76 1.428(12) .
C62 C78 1.432(15) .
C62 C63 1.480(16) .
C63 C64 1.381(19) .
C64 C65 1.40(2) .
C65 C79 1.432(14) .
C67 C68 1.417(18) .
C67 C80 1.441(12) .
C68 C69 1.427(19) .
C69 C70 1.464(18) .
C70 C71 1.387(14) .
C70 C81 1.452(12) .
C71 C73 1.407(15) .
C71 C72 1.435(19) .
C73 C82 1.369(13) .
C73 C74 1.49(2) .
C74 C75 1.43(3) .
C75 C76 1.398(17) .
C76 C77 1.420(15) .
C77 C82 1.388(17) .
C77 C78 1.444(12) .
C78 C79 1.288(16) .
C79 C80 1.465(12) .
C80 C81 1.244(15) .
C81 C82 1.434(12) .
C83 C84 1.525(5) .
C83 H83A 0.9800 .
C83 H83B 0.9800 .
C83 H83C 0.9800 .
Ni1 N1 1.955(3) .
Ni1 N3 1.959(3) .
Ni1 N2 1.965(2) 6_565
Ni1 N2 1.965(2) .
N1 C86 1.377(4) .
N1 C86 1.377(4) 6_565
N2 C95 1.366(4) .
N2 C88 1.385(4) .
N3 C97 1.378(4) 6_565
N3 C97 1.378(4) .
C84 C85 1.498(4) .
C84 H84A 0.9900 .
C84 H84B 0.9900 .
C85 C85 1.355(6) 6_565
C85 C86 1.444(4) .
C86 C87 1.377(4) .
C87 C88 1.374(4) .
C87 H87 0.9500 .
C88 C89 1.443(4) .
C89 C92 1.357(4) .
C89 C90 1.509(4) .
C90 C91 1.522(6) .
C90 H90A 0.9900 .
C90 H90B 0.9900 .
C91 H91A 0.9800 .
C91 H91B 0.9800 .
C91 H91C 0.9800 .
C92 C95 1.446(4) .
C92 C93 1.502(4) .
C93 C94 1.522(5) .
C93 H93A 0.9900 .
C93 H93B 0.9900 .
C94 H94A 0.9800 .
C94 H94B 0.9800 .
C94 H94C 0.9800 .
C95 C96 1.378(4) .
C96 C97 1.373(4) .
C96 H96 0.9500 .
C97 C98 1.444(4) .
C98 C98 1.351(6) 6_565
C98 C99 1.500(4) .
C99 C100 1.514(5) .
C99 H99A 0.9900 .
C99 H99B 0.9900 .
C100 H10A 0.9800 .
C100 H10B 0.9800 .
C100 H10C 0.9800 .
Y1 Y1 0.25(2) 6_565
Y1 Y2 1.025(13) .
Y1 Y2 1.152(14) 6_565
Y1 Y3 3.397(7) .
Y1 Y3 3.481(7) 6_565
Y1 Y4 3.577(2) 6_565
Y1 Y4 3.596(2) .
Y3 Y4 1.311(14) 6_565
Y3 Y4 1.748(14) .
Y3 Y3 2.343(19) 6_565
Y3 Y2 3.141(8) .
Y3 Y2 3.534(5) 6_565
Y4 Y4 0.571(4) 6_565
Y4 Y2 3.179(8) 6_565
Y4 Y2 3.278(6) .
Y2 Y2 1.120(19) 6_565

loop_
_platon_squeeze_void_nr
_platon_squeeze_void_average_x
_platon_squeeze_void_average_y
_platon_squeeze_void_average_z
_platon_squeeze_void_volume
_platon_squeeze_void_count_electrons
_platon_squeeze_void_content
1 0.500 0.000 -0.004 718 211 ' '
2 0.000 0.500 -0.003 718 211 ' '
